data_2238656
loop_
_publ_author_name
'Coe, Benjamin J.'
'Raftery, James'
'Rusanova, Daniela'

_publ_section_title
;
 Tris[4-(dimethylamino)pyridine][tris(pyrazol-1-yl)methane]ruthenium(II)
 bis(hexafluoridophosphate) diethyl ether monosolvate
;
_journal_coeditor_code NC2317
_journal_issue 10
_journal_name_full 'Acta Crystallographica Section E'
_journal_page_first m549
_journal_page_last m550
_journal_paper_doi 10.1107/S1600536813025245
_journal_volume 69
_journal_year 2013
_chemical_formula_iupac '[Ru (C10 H10 N6) (C7 H10 N2)3]  (P F6 )2 , C4 H10 O'
_chemical_formula_moiety '(C31 H40 N12 Ru) , (P F6 )2 , C4 H10 O'
_chemical_formula_sum 'C35 H50 F12 N12 O P2 Ru'
_chemical_formula_weight 1045.88
_chemical_name_systematic
;
Tris[4-(dimethylamino)pyridine][tris(pyrazol-1-yl)methane]ruthenium(II)
bis(hexafluoridophosphate) diethyl ether monosolvate
;
_space_group_IT_number 2
_symmetry_cell_setting triclinic
_symmetry_space_group_name_Hall '-P 1'
_symmetry_space_group_name_H-M 'P -1'
_atom_sites_solution_hydrogens geom
_atom_sites_solution_primary direct
_atom_sites_solution_secondary difmap
_audit_creation_method SHELXL-97
_cell_angle_alpha 80.0470(10)
_cell_angle_beta 75.3770(10)
_cell_angle_gamma 71.4490(10)
_cell_formula_units_Z 2
_cell_length_a 12.1005(9)
_cell_length_b 12.5711(9)
_cell_length_c 15.7032(11)
_cell_measurement_reflns_used 3615
_cell_measurement_temperature 100(2)
_cell_measurement_theta_max 26.3895
_cell_measurement_theta_min 2.479
_cell_volume 2180.1(3)
_computing_cell_refinement 'SAINT-Plus (Bruker, 2003)'
_computing_data_collection 'SMART (Bruker, 2003)'
_computing_data_reduction 'SAINT-Plus (Bruker, 2003)'
_computing_molecular_graphics 'SHELXTL (Sheldrick, 2008)'
_computing_publication_material 'SHELXTL (Sheldrick, 2008)'
_computing_structure_refinement 'SHELXL97 (Sheldrick, 2008)'
_computing_structure_solution 'SHELXS97 (Sheldrick, 2008)'
_diffrn_ambient_temperature 100(2)
_diffrn_measured_fraction_theta_full 0.994
_diffrn_measured_fraction_theta_max 0.918
_diffrn_measurement_device_type 'Bruker SMART CCD area-detector'
_diffrn_measurement_method 'phi and omega scans'
_diffrn_radiation_monochromator graphite
_diffrn_radiation_source 'fine-focus sealed tube'
_diffrn_radiation_type MoK\a
_diffrn_radiation_wavelength 0.71073
_diffrn_reflns_av_R_equivalents 0.0510
_diffrn_reflns_av_sigmaI/netI 0.1001
_diffrn_reflns_limit_h_max 15
_diffrn_reflns_limit_h_min -15
_diffrn_reflns_limit_k_max 16
_diffrn_reflns_limit_k_min -16
_diffrn_reflns_limit_l_max 20
_diffrn_reflns_limit_l_min -20
_diffrn_reflns_number 19049
_diffrn_reflns_theta_full 25.00
_diffrn_reflns_theta_max 28.28
_diffrn_reflns_theta_min 1.72
_exptl_absorpt_coefficient_mu 0.530
_exptl_absorpt_correction_type none
_exptl_crystal_colour white
_exptl_crystal_density_diffrn 1.593
_exptl_crystal_density_method 'not measured'
_exptl_crystal_description plate
_exptl_crystal_F_000 1068
_exptl_crystal_size_max 0.30
_exptl_crystal_size_mid 0.10
_exptl_crystal_size_min 0.03
_refine_diff_density_max 1.027
_refine_diff_density_min -0.980
_refine_ls_extinction_method none
_refine_ls_goodness_of_fit_ref 0.945
_refine_ls_hydrogen_treatment constr
_refine_ls_matrix_type full
_refine_ls_number_parameters 576
_refine_ls_number_reflns 9932
_refine_ls_number_restraints 0
_refine_ls_restrained_S_all 0.945
_refine_ls_R_factor_all 0.0799
_refine_ls_R_factor_gt 0.0574
_refine_ls_shift/su_max 0.001
_refine_ls_shift/su_mean 0.000
_refine_ls_structure_factor_coef Fsqd
_refine_ls_weighting_details 'calc w=1/[\s^2^(Fo^2^)+(0.0406P)^2^+0.0000P] where P=(Fo^2^+2Fc^2^)/3'
_refine_ls_weighting_scheme calc
_refine_ls_wR_factor_gt 0.1039
_refine_ls_wR_factor_ref 0.1135
_reflns_number_gt 7805
_reflns_number_total 9932
_reflns_threshold_expression >2sigma(I)
_cod_data_source_file nc2317.cif
_cod_data_source_block I
_cod_original_sg_symbol_H-M P-1
_cod_database_code 2238656

loop_
_symmetry_equiv_pos_as_xyz
'x, y, z'
'-x, -y, -z'

loop_
_atom_site_type_symbol
_atom_site_label
_atom_site_fract_x
_atom_site_fract_y
_atom_site_fract_z
_atom_site_U_iso_or_equiv
_atom_site_adp_type
_atom_site_calc_flag
_atom_site_refinement_flags
_atom_site_occupancy
_atom_site_symmetry_multiplicity
C C1 0.7382(4) 0.1177(3) 0.5113(2) 0.0248(9) Uani d . 1 1
H H1 0.7583 0.1806 0.5220 0.030 Uiso calc R 1 1
C C2 0.7017(4) 0.0496(3) 0.5832(3) 0.0275(9) Uani d . 1 1
H H2 0.6981 0.0659 0.6409 0.033 Uiso calc R 1 1
C C3 0.6696(3) -0.0442(3) 0.5727(3) 0.0234(9) Uani d . 1 1
C C4 0.6752(4) -0.0577(3) 0.4850(3) 0.0246(9) Uani d . 1 1
H H4 0.6522 -0.1180 0.4726 0.030 Uiso calc R 1 1
C C5 0.7135(3) 0.0148(3) 0.4170(2) 0.0229(9) Uani d . 1 1
H H5 0.7160 0.0018 0.3586 0.027 Uiso calc R 1 1
C C6 0.6289(4) -0.0952(4) 0.7321(3) 0.0379(11) Uani d . 1 1
H H6A 0.7068 -0.0917 0.7370 0.057 Uiso calc R 1 1
H H6B 0.6075 -0.1569 0.7734 0.057 Uiso calc R 1 1
H H6C 0.5685 -0.0237 0.7462 0.057 Uiso calc R 1 1
C C7 0.5928(4) -0.2053(4) 0.6294(3) 0.0377(11) Uani d . 1 1
H H7A 0.5194 -0.1734 0.6067 0.057 Uiso calc R 1 1
H H7B 0.5767 -0.2509 0.6858 0.057 Uiso calc R 1 1
H H7C 0.6538 -0.2529 0.5867 0.057 Uiso calc R 1 1
C C8 1.0074(3) -0.0062(3) 0.3353(3) 0.0218(8) Uani d . 1 1
H H8 0.9646 -0.0109 0.3949 0.026 Uiso calc R 1 1
C C9 1.1044(3) -0.0934(3) 0.3096(3) 0.0222(8) Uani d . 1 1
H H9 1.1266 -0.1567 0.3511 0.027 Uiso calc R 1 1
C C10 1.1722(3) -0.0919(3) 0.2237(3) 0.0225(8) Uani d . 1 1
C C11 1.1297(3) 0.0029(3) 0.1662(3) 0.0248(9) Uani d . 1 1
H H11 1.1695 0.0084 0.1059 0.030 Uiso calc R 1 1
C C12 1.0311(3) 0.0871(3) 0.1973(2) 0.0206(8) Uani d . 1 1
H H12 1.0052 0.1502 0.1567 0.025 Uiso calc R 1 1
C C13 1.3138(4) -0.2704(3) 0.2609(3) 0.0307(10) Uani d . 1 1
H H13A 1.3159 -0.2419 0.3146 0.046 Uiso calc R 1 1
H H13B 1.3941 -0.3154 0.2349 0.046 Uiso calc R 1 1
H H13C 1.2594 -0.3175 0.2759 0.046 Uiso calc R 1 1
C C14 1.3387(4) -0.1768(4) 0.1074(3) 0.0469(13) Uani d . 1 1
H H14A 1.2844 -0.1649 0.0675 0.070 Uiso calc R 1 1
H H14B 1.3996 -0.2496 0.0998 0.070 Uiso calc R 1 1
H H14C 1.3773 -0.1163 0.0936 0.070 Uiso calc R 1 1
C C15 0.8290(3) 0.3890(3) 0.4188(3) 0.0211(8) Uani d . 1 1
H H15 0.7741 0.4359 0.3844 0.025 Uiso calc R 1 1
C C16 0.8523(3) 0.4366(3) 0.4819(2) 0.0221(8) Uani d . 1 1
H H16 0.8135 0.5138 0.4902 0.027 Uiso calc R 1 1
C C17 0.9334(3) 0.3716(3) 0.5346(3) 0.0249(9) Uani d . 1 1
C C18 0.9956(3) 0.2630(3) 0.5096(3) 0.0250(9) Uani d . 1 1
H H18 1.0590 0.2176 0.5370 0.030 Uiso calc R 1 1
C C19 0.9656(3) 0.2218(3) 0.4458(2) 0.0216(8) Uani d . 1 1
H H19 1.0091 0.1473 0.4317 0.026 Uiso calc R 1 1
C C20 0.8716(4) 0.5209(4) 0.6324(3) 0.0329(10) Uani d . 1 1
H H20A 0.8780 0.5811 0.5843 0.049 Uiso calc R 1 1
H H20B 0.8947 0.5366 0.6834 0.049 Uiso calc R 1 1
H H20C 0.7892 0.5170 0.6495 0.049 Uiso calc R 1 1
C C21 1.0310(4) 0.3439(4) 0.6590(3) 0.0396(12) Uani d . 1 1
H H21A 0.9926 0.2918 0.7002 0.059 Uiso calc R 1 1
H H21B 1.0501 0.3923 0.6924 0.059 Uiso calc R 1 1
H H21C 1.1046 0.3009 0.6222 0.059 Uiso calc R 1 1
C C22 0.6585(3) 0.3694(3) 0.1915(2) 0.0188(8) Uani d . 1 1
H H22 0.6096 0.4206 0.1499 0.023 Uiso calc R 1 1
C C23 0.7489(4) 0.0752(3) 0.1931(2) 0.0250(9) Uani d . 1 1
H H23 0.7897 0.0010 0.2138 0.030 Uiso calc R 1 1
C C24 0.6901(4) 0.1006(3) 0.1235(3) 0.0291(10) Uani d . 1 1
H H24 0.6831 0.0489 0.0890 0.035 Uiso calc R 1 1
C C25 0.6447(3) 0.2147(3) 0.1149(3) 0.0236(9) Uani d . 1 1
H H25 0.5996 0.2584 0.0728 0.028 Uiso calc R 1 1
C C26 0.9455(3) 0.3760(3) 0.1926(2) 0.0205(8) Uani d . 1 1
H H26 1.0177 0.3498 0.2135 0.025 Uiso calc R 1 1
C C27 0.9210(4) 0.4656(3) 0.1276(3) 0.0239(9) Uani d . 1 1
H H27 0.9714 0.5106 0.0969 0.029 Uiso calc R 1 1
C C28 0.8095(4) 0.4752(3) 0.1172(2) 0.0230(9) Uani d . 1 1
H H28 0.7666 0.5292 0.0779 0.028 Uiso calc R 1 1
C C29 0.5636(3) 0.3661(3) 0.4219(3) 0.0208(8) Uani d . 1 1
H H29 0.5735 0.3399 0.4808 0.025 Uiso calc R 1 1
C C30 0.4624(3) 0.4454(3) 0.3999(3) 0.0259(9) Uani d . 1 1
H H30 0.3925 0.4827 0.4394 0.031 Uiso calc R 1 1
C C31 0.4845(3) 0.4584(3) 0.3095(3) 0.0248(9) Uani d . 1 1
H H31 0.4322 0.5065 0.2736 0.030 Uiso calc R 1 1
C C32 -0.0178(5) 0.1634(5) 0.9442(4) 0.0647(17) Uani d . 1 1
H H32A 0.0243 0.1048 0.9040 0.097 Uiso calc R 1 1
H H32B -0.0881 0.2136 0.9229 0.097 Uiso calc R 1 1
H H32C -0.0430 0.1281 1.0036 0.097 Uiso calc R 1 1
C C33 0.0611(5) 0.2281(4) 0.9471(4) 0.0560(15) Uani d . 1 1
H H33A 0.0845 0.2658 0.8874 0.067 Uiso calc R 1 1
H H33B 0.0185 0.2873 0.9877 0.067 Uiso calc R 1 1
C C34 0.2419(5) 0.2204(4) 0.9812(4) 0.0560(16) Uani d . 1 1
H H34A 0.1999 0.2774 1.0238 0.067 Uiso calc R 1 1
H H34B 0.2650 0.2604 0.9225 0.067 Uiso calc R 1 1
C C35 0.3515(5) 0.1424(5) 1.0105(4) 0.0682(18) Uani d . 1 1
H H35A 0.3281 0.0998 1.0670 0.102 Uiso calc R 1 1
H H35B 0.4016 0.1866 1.0178 0.102 Uiso calc R 1 1
H H35C 0.3963 0.0900 0.9658 0.102 Uiso calc R 1 1
F F1 0.4903(2) 0.2958(2) 0.63159(16) 0.0468(7) Uani d . 1 1
F F2 0.4247(3) 0.1426(2) 0.6560(2) 0.0637(9) Uani d . 1 1
F F3 0.2520(2) 0.2383(3) 0.7375(2) 0.0811(12) Uani d . 1 1
F F4 0.3175(3) 0.3913(3) 0.7116(2) 0.0787(11) Uani d . 1 1
F F5 0.3163(2) 0.3063(2) 0.59690(17) 0.0450(7) Uani d . 1 1
F F6 0.4260(2) 0.2253(3) 0.77040(17) 0.0532(8) Uani d . 1 1
F F7 0.4333(2) 0.5084(2) 0.11112(17) 0.0446(7) Uani d . 1 1
F F8 0.3946(2) 0.3930(2) 0.03370(17) 0.0482(7) Uani d . 1 1
F F9 0.1992(2) 0.4556(2) 0.09274(17) 0.0458(7) Uani d . 1 1
F F10 0.2368(2) 0.5714(2) 0.16910(17) 0.0455(7) Uani d . 1 1
F F11 0.3025(2) 0.5791(2) 0.02154(15) 0.0354(6) Uani d . 1 1
F F12 0.3306(3) 0.3853(2) 0.18237(17) 0.0495(8) Uani d . 1 1
N N1 0.7480(3) 0.1031(3) 0.4263(2) 0.0194(7) Uani d . 1 1
N N2 0.6349(3) -0.1148(3) 0.6426(2) 0.0284(8) Uani d . 1 1
N N3 0.9678(3) 0.0875(3) 0.2810(2) 0.0195(7) Uani d . 1 1
N N4 1.2724(3) -0.1759(3) 0.1975(2) 0.0296(8) Uani d . 1 1
N N5 0.8787(3) 0.2796(3) 0.4016(2) 0.0203(7) Uani d . 1 1
N N6 0.9507(3) 0.4134(3) 0.6027(2) 0.0300(8) Uani d . 1 1
N N7 0.6755(3) 0.2541(2) 0.1773(2) 0.0189(7) Uani d . 1 1
N N8 0.7408(3) 0.1685(3) 0.2272(2) 0.0194(7) Uani d . 1 1
N N9 0.7719(3) 0.3937(3) 0.1732(2) 0.0180(7) Uani d . 1 1
N N10 0.8545(3) 0.3320(3) 0.2215(2) 0.0197(7) Uani d . 1 1
N N11 0.5944(3) 0.3900(2) 0.2808(2) 0.0176(7) Uani d . 1 1
N N12 0.6450(3) 0.3315(3) 0.3498(2) 0.0189(7) Uani d . 1 1
O O1 0.1650(3) 0.1576(3) 0.9763(2) 0.0442(8) Uani d . 1 1
P P1 0.37068(10) 0.26663(11) 0.68477(8) 0.0332(3) Uani d . 1 1
P P2 0.31577(10) 0.48166(9) 0.10162(7) 0.0247(2) Uani d . 1 1
Ru Ru1 0.80863(3) 0.21377(3) 0.31963(2) 0.01498(8) Uani d . 1 1

loop_
_atom_site_aniso_label
_atom_site_aniso_U_11
_atom_site_aniso_U_22
_atom_site_aniso_U_33
_atom_site_aniso_U_12
_atom_site_aniso_U_13
_atom_site_aniso_U_23
C1 0.034(2) 0.028(2) 0.018(2) -0.0160(19) -0.0042(17) -0.0023(17)
C2 0.037(3) 0.034(2) 0.016(2) -0.019(2) -0.0055(18) 0.0012(18)
C3 0.019(2) 0.027(2) 0.022(2) -0.0071(17) -0.0044(16) 0.0026(17)
C4 0.031(2) 0.020(2) 0.026(2) -0.0109(18) -0.0069(18) -0.0029(17)
C5 0.027(2) 0.026(2) 0.0153(19) -0.0056(18) -0.0050(16) -0.0056(16)
C6 0.054(3) 0.043(3) 0.024(2) -0.029(2) -0.009(2) 0.008(2)
C7 0.056(3) 0.030(2) 0.035(3) -0.025(2) -0.011(2) 0.003(2)
C8 0.021(2) 0.022(2) 0.021(2) -0.0054(16) -0.0062(16) 0.0020(16)
C9 0.025(2) 0.0164(19) 0.023(2) -0.0013(16) -0.0100(17) 0.0016(16)
C10 0.020(2) 0.022(2) 0.027(2) -0.0040(16) -0.0076(17) -0.0049(17)
C11 0.022(2) 0.025(2) 0.021(2) -0.0012(17) -0.0025(17) -0.0008(17)
C12 0.021(2) 0.021(2) 0.0153(19) -0.0019(16) -0.0065(16) 0.0029(16)
C13 0.028(2) 0.024(2) 0.037(3) 0.0013(18) -0.0105(19) -0.0026(19)
C14 0.043(3) 0.039(3) 0.036(3) 0.006(2) 0.009(2) -0.004(2)
C15 0.0135(18) 0.025(2) 0.026(2) -0.0067(16) -0.0069(16) 0.0018(17)
C16 0.0162(19) 0.025(2) 0.024(2) -0.0071(16) 0.0005(16) -0.0036(17)
C17 0.021(2) 0.034(2) 0.021(2) -0.0157(18) -0.0018(17) 0.0021(18)
C18 0.021(2) 0.027(2) 0.026(2) -0.0066(17) -0.0096(17) 0.0074(18)
C19 0.021(2) 0.021(2) 0.021(2) -0.0051(16) -0.0050(16) 0.0050(16)
C20 0.028(2) 0.046(3) 0.027(2) -0.015(2) 0.0007(19) -0.013(2)
C21 0.044(3) 0.051(3) 0.035(3) -0.026(2) -0.020(2) 0.007(2)
C22 0.0185(19) 0.0182(19) 0.0179(19) -0.0011(15) -0.0056(15) -0.0023(15)
C23 0.031(2) 0.019(2) 0.020(2) -0.0052(17) -0.0036(17) 0.0017(16)
C24 0.046(3) 0.024(2) 0.021(2) -0.015(2) -0.0078(19) -0.0037(17)
C25 0.026(2) 0.028(2) 0.020(2) -0.0103(18) -0.0089(17) -0.0015(17)
C26 0.0173(19) 0.024(2) 0.0175(19) -0.0034(16) -0.0022(15) -0.0016(16)
C27 0.028(2) 0.024(2) 0.020(2) -0.0105(18) -0.0037(17) 0.0002(17)
C28 0.031(2) 0.0153(19) 0.021(2) -0.0039(17) -0.0084(17) 0.0029(16)
C29 0.019(2) 0.025(2) 0.020(2) -0.0107(17) -0.0009(16) -0.0037(16)
C30 0.016(2) 0.027(2) 0.035(2) -0.0058(17) -0.0015(17) -0.0104(19)
C31 0.0157(19) 0.019(2) 0.037(2) 0.0006(16) -0.0072(17) -0.0050(18)
C32 0.064(4) 0.051(4) 0.078(4) -0.001(3) -0.031(3) -0.008(3)
C33 0.082(4) 0.030(3) 0.047(3) -0.010(3) -0.010(3) 0.003(2)
C34 0.080(4) 0.037(3) 0.050(3) -0.033(3) 0.015(3) -0.014(3)
C35 0.069(4) 0.065(4) 0.085(5) -0.043(4) -0.005(4) -0.016(4)
F1 0.0441(17) 0.072(2) 0.0310(15) -0.0305(15) -0.0070(13) 0.0029(14)
F2 0.069(2) 0.0452(19) 0.084(2) -0.0043(16) -0.0411(19) -0.0128(17)
F3 0.0309(17) 0.146(3) 0.055(2) -0.033(2) -0.0158(15) 0.044(2)
F4 0.092(3) 0.060(2) 0.063(2) 0.0124(19) -0.010(2) -0.0282(18)
F5 0.0372(16) 0.0582(18) 0.0358(15) -0.0088(14) -0.0133(13) 0.0038(14)
F6 0.0439(17) 0.087(2) 0.0326(16) -0.0264(16) -0.0167(13) 0.0107(15)
F7 0.0339(15) 0.0624(19) 0.0471(17) -0.0187(14) -0.0236(13) 0.0003(14)
F8 0.0586(19) 0.0390(16) 0.0414(17) -0.0108(14) 0.0025(14) -0.0148(13)
F9 0.0405(16) 0.0616(19) 0.0482(17) -0.0324(14) -0.0149(13) 0.0022(14)
F10 0.0530(18) 0.0419(16) 0.0365(16) -0.0129(14) 0.0033(13) -0.0113(13)
F11 0.0413(15) 0.0402(15) 0.0302(14) -0.0187(12) -0.0179(12) 0.0105(12)
F12 0.071(2) 0.0390(16) 0.0378(16) -0.0171(15) -0.0236(15) 0.0167(13)
N1 0.0181(16) 0.0179(16) 0.0202(17) -0.0031(13) -0.0032(13) -0.0024(13)
N2 0.038(2) 0.0274(19) 0.0232(19) -0.0166(16) -0.0074(16) 0.0036(15)
N3 0.0191(17) 0.0204(17) 0.0162(16) -0.0011(13) -0.0062(13) 0.0002(13)
N4 0.029(2) 0.0246(19) 0.0260(19) 0.0021(15) -0.0030(15) -0.0007(15)
N5 0.0219(17) 0.0219(17) 0.0161(16) -0.0080(14) -0.0054(13) 0.0058(13)
N6 0.030(2) 0.037(2) 0.028(2) -0.0152(17) -0.0107(16) -0.0010(17)
N7 0.0199(17) 0.0173(16) 0.0184(17) -0.0016(13) -0.0083(13) 0.0005(13)
N8 0.0199(17) 0.0186(16) 0.0148(16) -0.0018(13) -0.0024(13) 0.0016(13)
N9 0.0180(16) 0.0180(16) 0.0180(16) -0.0046(13) -0.0066(13) 0.0011(13)
N10 0.0162(16) 0.0203(17) 0.0206(17) -0.0014(13) -0.0079(13) 0.0016(13)
N11 0.0149(16) 0.0192(16) 0.0183(16) -0.0028(13) -0.0058(13) -0.0018(13)
N12 0.0191(17) 0.0201(17) 0.0174(16) -0.0048(13) -0.0044(13) -0.0023(13)
O1 0.059(2) 0.0349(19) 0.040(2) -0.0188(17) -0.0111(17) 0.0052(15)
P1 0.0269(6) 0.0413(7) 0.0265(6) -0.0052(5) -0.0055(5) 0.0007(5)
P2 0.0261(6) 0.0282(6) 0.0216(6) -0.0085(5) -0.0097(5) 0.0010(5)
Ru1 0.01359(15) 0.01514(15) 0.01397(15) -0.00199(11) -0.00331(11) 0.00089(11)

loop_
_atom_type_symbol
_atom_type_description
_atom_type_scat_dispersion_real
_atom_type_scat_dispersion_imag
_atom_type_scat_source
C C 0.0033 0.0016 'International Tables Vol C Tables 4.2.6.8 and 6.1.1.4'
H H 0.0000 0.0000 'International Tables Vol C Tables 4.2.6.8 and 6.1.1.4'
F F 0.0171 0.0103 'International Tables Vol C Tables 4.2.6.8 and 6.1.1.4'
N N 0.0061 0.0033 'International Tables Vol C Tables 4.2.6.8 and 6.1.1.4'
O O 0.0106 0.0060 'International Tables Vol C Tables 4.2.6.8 and 6.1.1.4'
P P 0.1023 0.0942 'International Tables Vol C Tables 4.2.6.8 and 6.1.1.4'
Ru Ru -1.2594 0.8363 'International Tables Vol C Tables 4.2.6.8 and 6.1.1.4'

loop_
_geom_angle_atom_site_label_1
_geom_angle_atom_site_label_2
_geom_angle_atom_site_label_3
_geom_angle
N1 C1 C2 125.4(4)
N1 C1 H1 117.3
C2 C1 H1 117.3
C1 C2 C3 120.5(4)
C1 C2 H2 119.7
C3 C2 H2 119.7
N2 C3 C2 122.1(4)
N2 C3 C4 123.4(4)
C2 C3 C4 114.5(4)
C5 C4 C3 120.7(4)
C5 C4 H4 119.6
C3 C4 H4 119.6
N1 C5 C4 125.0(4)
N1 C5 H5 117.5
C4 C5 H5 117.5
N2 C6 H6A 109.5
N2 C6 H6B 109.5
H6A C6 H6B 109.5
N2 C6 H6C 109.5
H6A C6 H6C 109.5
H6B C6 H6C 109.5
N2 C7 H7A 109.5
N2 C7 H7B 109.5
H7A C7 H7B 109.5
N2 C7 H7C 109.5
H7A C7 H7C 109.5
H7B C7 H7C 109.5
C9 C8 N3 123.9(4)
C9 C8 H8 118.0
N3 C8 H8 118.0
C8 C9 C10 121.3(4)
C8 C9 H9 119.4
C10 C9 H9 119.4
N4 C10 C9 122.3(4)
N4 C10 C11 122.5(4)
C9 C10 C11 115.3(3)
C12 C11 C10 119.8(4)
C12 C11 H11 120.1
C10 C11 H11 120.1
N3 C12 C11 125.0(3)
N3 C12 H12 117.5
C11 C12 H12 117.5
N4 C13 H13A 109.5
N4 C13 H13B 109.5
H13A C13 H13B 109.5
N4 C13 H13C 109.5
H13A C13 H13C 109.5
H13B C13 H13C 109.5
N4 C14 H14A 109.5
N4 C14 H14B 109.5
H14A C14 H14B 109.5
N4 C14 H14C 109.5
H14A C14 H14C 109.5
H14B C14 H14C 109.5
N5 C15 C16 124.8(4)
N5 C15 H15 117.6
C16 C15 H15 117.6
C15 C16 C17 120.3(4)
C15 C16 H16 119.9
C17 C16 H16 119.9
N6 C17 C18 123.5(4)
N6 C17 C16 121.7(4)
C18 C17 C16 114.8(4)
C19 C18 C17 120.5(4)
C19 C18 H18 119.8
C17 C18 H18 119.8
N5 C19 C18 124.7(4)
N5 C19 H19 117.7
C18 C19 H19 117.7
N6 C20 H20A 109.5
N6 C20 H20B 109.5
H20A C20 H20B 109.5
N6 C20 H20C 109.5
H20A C20 H20C 109.5
H20B C20 H20C 109.5
N6 C21 H21A 109.5
N6 C21 H21B 109.5
H21A C21 H21B 109.5
N6 C21 H21C 109.5
H21A C21 H21C 109.5
H21B C21 H21C 109.5
N11 C22 N7 110.1(3)
N11 C22 N9 110.9(3)
N7 C22 N9 110.7(3)
N11 C22 H22 108.3
N7 C22 H22 108.3
N9 C22 H22 108.3
N8 C23 C24 111.3(4)
N8 C23 H23 124.3
C24 C23 H23 124.3
C25 C24 C23 105.8(4)
C25 C24 H24 127.1
C23 C24 H24 127.1
N7 C25 C24 107.2(3)
N7 C25 H25 126.4
C24 C25 H25 126.4
N10 C26 C27 111.0(3)
N10 C26 H26 124.5
C27 C26 H26 124.5
C28 C27 C26 105.8(3)
C28 C27 H27 127.1
C26 C27 H27 127.1
N9 C28 C27 106.9(3)
N9 C28 H28 126.5
C27 C28 H28 126.5
N12 C29 C30 111.3(4)
N12 C29 H29 124.4
C30 C29 H29 124.4
C31 C30 C29 105.5(3)
C31 C30 H30 127.2
C29 C30 H30 127.2
N11 C31 C30 107.1(3)
N11 C31 H31 126.5
C30 C31 H31 126.5
C33 C32 H32A 109.5
C33 C32 H32B 109.5
H32A C32 H32B 109.5
C33 C32 H32C 109.5
H32A C32 H32C 109.5
H32B C32 H32C 109.5
O1 C33 C32 111.0(4)
O1 C33 H33A 109.4
C32 C33 H33A 109.4
O1 C33 H33B 109.4
C32 C33 H33B 109.4
H33A C33 H33B 108.0
O1 C34 C35 109.8(4)
O1 C34 H34A 109.7
C35 C34 H34A 109.7
O1 C34 H34B 109.7
C35 C34 H34B 109.7
H34A C34 H34B 108.2
C34 C35 H35A 109.5
C34 C35 H35B 109.5
H35A C35 H35B 109.5
C34 C35 H35C 109.5
H35A C35 H35C 109.5
H35B C35 H35C 109.5
C5 N1 C1 113.7(3)
C5 N1 Ru1 124.4(3)
C1 N1 Ru1 121.9(2)
C3 N2 C7 120.2(3)
C3 N2 C6 120.8(3)
C7 N2 C6 118.8(3)
C12 N3 C8 114.7(3)
C12 N3 Ru1 122.1(2)
C8 N3 Ru1 122.8(2)
C10 N4 C14 122.0(3)
C10 N4 C13 119.9(3)
C14 N4 C13 118.1(3)
C19 N5 C15 114.1(3)
C19 N5 Ru1 126.5(3)
C15 N5 Ru1 119.2(2)
C17 N6 C21 121.2(4)
C17 N6 C20 120.2(3)
C21 N6 C20 117.4(4)
C25 N7 N8 111.6(3)
C25 N7 C22 129.3(3)
N8 N7 C22 118.8(3)
C23 N8 N7 104.1(3)
C23 N8 Ru1 138.5(3)
N7 N8 Ru1 117.2(2)
C28 N9 N10 111.6(3)
C28 N9 C22 129.7(3)
N10 N9 C22 118.5(3)
C26 N10 N9 104.7(3)
C26 N10 Ru1 137.0(3)
N9 N10 Ru1 118.0(2)
C31 N11 N12 111.4(3)
C31 N11 C22 129.4(3)
N12 N11 C22 119.2(3)
C29 N12 N11 104.7(3)
C29 N12 Ru1 137.9(3)
N11 N12 Ru1 117.2(2)
C33 O1 C34 111.6(4)
F4 P1 F3 90.4(2)
F4 P1 F2 178.9(2)
F3 P1 F2 90.3(2)
F4 P1 F6 91.35(18)
F3 P1 F6 90.14(15)
F2 P1 F6 89.47(17)
F4 P1 F1 89.37(19)
F3 P1 F1 179.8(2)
F2 P1 F1 89.91(17)
F6 P1 F1 89.88(14)
F4 P1 F5 89.74(17)
F3 P1 F5 90.22(15)
F2 P1 F5 89.44(16)
F6 P1 F5 178.85(18)
F1 P1 F5 89.76(14)
F8 P2 F10 179.54(16)
F8 P2 F9 89.91(16)
F10 P2 F9 90.15(15)
F8 P2 F12 90.61(15)
F10 P2 F12 89.85(15)
F9 P2 F12 90.19(15)
F8 P2 F11 89.81(14)
F10 P2 F11 89.73(14)
F9 P2 F11 90.88(13)
F12 P2 F11 178.86(15)
F8 P2 F7 90.42(16)
F10 P2 F7 89.52(15)
F9 P2 F7 179.66(18)
F12 P2 F7 89.72(15)
F11 P2 F7 89.21(14)
N10 Ru1 N12 86.48(12)
N10 Ru1 N8 85.34(12)
N12 Ru1 N8 86.28(12)
N10 Ru1 N3 93.90(12)
N12 Ru1 N3 174.30(12)
N8 Ru1 N3 88.08(12)
N10 Ru1 N5 87.03(12)
N12 Ru1 N5 91.45(12)
N8 Ru1 N5 172.16(12)
N3 Ru1 N5 94.25(12)
N10 Ru1 N1 174.85(12)
N12 Ru1 N1 88.56(12)
N8 Ru1 N1 95.73(12)
N3 Ru1 N1 91.17(11)
N5 Ru1 N1 91.71(12)

loop_
_geom_bond_atom_site_label_1
_geom_bond_atom_site_label_2
_geom_bond_distance
_geom_bond_publ_flag
C1 N1 1.348(5) ?
C1 C2 1.362(5) ?
C1 H1 0.9500 ?
C2 C3 1.400(5) ?
C2 H2 0.9500 ?
C3 N2 1.354(5) ?
C3 C4 1.399(5) ?
C4 C5 1.367(5) ?
C4 H4 0.9500 ?
C5 N1 1.346(5) ?
C5 H5 0.9500 ?
C6 N2 1.448(5) ?
C6 H6A 0.9800 ?
C6 H6B 0.9800 ?
C6 H6C 0.9800 ?
C7 N2 1.450(5) ?
C7 H7A 0.9800 ?
C7 H7B 0.9800 ?
C7 H7C 0.9800 ?
C8 C9 1.355(5) ?
C8 N3 1.358(4) ?
C8 H8 0.9500 ?
C9 C10 1.391(5) ?
C9 H9 0.9500 ?
C10 N4 1.356(5) ?
C10 C11 1.405(5) ?
C11 C12 1.365(5) ?
C11 H11 0.9500 ?
C12 N3 1.343(4) ?
C12 H12 0.9500 ?
C13 N4 1.455(5) ?
C13 H13A 0.9800 ?
C13 H13B 0.9800 ?
C13 H13C 0.9800 ?
C14 N4 1.440(5) ?
C14 H14A 0.9800 ?
C14 H14B 0.9800 ?
C14 H14C 0.9800 ?
C15 N5 1.358(5) ?
C15 C16 1.369(5) ?
C15 H15 0.9500 ?
C16 C17 1.408(5) ?
C16 H16 0.9500 ?
C17 N6 1.357(5) ?
C17 C18 1.403(5) ?
C18 C19 1.374(5) ?
C18 H18 0.9500 ?
C19 N5 1.350(4) ?
C19 H19 0.9500 ?
C20 N6 1.459(5) ?
C20 H20A 0.9800 ?
C20 H20B 0.9800 ?
C20 H20C 0.9800 ?
C21 N6 1.454(5) ?
C21 H21A 0.9800 ?
C21 H21B 0.9800 ?
C21 H21C 0.9800 ?
C22 N11 1.443(4) ?
C22 N7 1.446(5) ?
C22 N9 1.447(4) ?
C22 H22 1.0000 ?
C23 N8 1.338(5) ?
C23 C24 1.389(5) ?
C23 H23 0.9500 ?
C24 C25 1.358(5) ?
C24 H24 0.9500 ?
C25 N7 1.348(4) ?
C25 H25 0.9500 ?
C26 N10 1.333(4) ?
C26 C27 1.393(5) ?
C26 H26 0.9500 ?
C27 C28 1.365(5) ?
C27 H27 0.9500 ?
C28 N9 1.347(4) ?
C28 H28 0.9500 ?
C29 N12 1.333(4) ?
C29 C30 1.389(5) ?
C29 H29 0.9500 ?
C30 C31 1.368(5) ?
C30 H30 0.9500 ?
C31 N11 1.347(4) ?
C31 H31 0.9500 ?
C32 C33 1.451(7) ?
C32 H32A 0.9800 ?
C32 H32B 0.9800 ?
C32 H32C 0.9800 ?
C33 O1 1.421(6) ?
C33 H33A 0.9900 ?
C33 H33B 0.9900 ?
C34 O1 1.421(6) ?
C34 C35 1.501(7) ?
C34 H34A 0.9900 ?
C34 H34B 0.9900 ?
C35 H35A 0.9800 ?
C35 H35B 0.9800 ?
C35 H35C 0.9800 ?
F1 P1 1.597(3) ?
F2 P1 1.584(3) ?
F3 P1 1.580(3) ?
F4 P1 1.580(3) ?
F5 P1 1.612(3) ?
F6 P1 1.587(3) ?
F7 P2 1.608(3) ?
F8 P2 1.584(3) ?
F9 P2 1.590(3) ?
F10 P2 1.589(3) ?
F11 P2 1.598(2) ?
F12 P2 1.598(3) ?
N1 Ru1 2.122(3) yes
N3 Ru1 2.097(3) yes
N5 Ru1 2.104(3) yes
N7 N8 1.370(4) ?
N8 Ru1 2.071(3) yes
N9 N10 1.364(4) ?
N10 Ru1 2.048(3) yes
N11 N12 1.365(4) ?
N12 Ru1 2.059(3) yes

loop_
_geom_torsion_atom_site_label_1
_geom_torsion_atom_site_label_2
_geom_torsion_atom_site_label_3
_geom_torsion_atom_site_label_4
_geom_torsion
N1 C1 C2 C3 -0.5(7)
C1 C2 C3 N2 178.9(4)
C1 C2 C3 C4 -1.8(6)
N2 C3 C4 C5 -178.5(4)
C2 C3 C4 C5 2.1(6)
C3 C4 C5 N1 -0.2(6)
N3 C8 C9 C10 0.6(6)
C8 C9 C10 N4 177.2(4)
C8 C9 C10 C11 -2.6(6)
N4 C10 C11 C12 -177.2(4)
C9 C10 C11 C12 2.5(6)
C10 C11 C12 N3 -0.5(6)
N5 C15 C16 C17 0.3(6)
C15 C16 C17 N6 -174.2(3)
C15 C16 C17 C18 7.3(5)
N6 C17 C18 C19 173.5(4)
C16 C17 C18 C19 -8.0(5)
C17 C18 C19 N5 1.2(6)
N8 C23 C24 C25 0.2(5)
C23 C24 C25 N7 -0.2(5)
N10 C26 C27 C28 -0.1(5)
C26 C27 C28 N9 -0.6(4)
N12 C29 C30 C31 0.3(4)
C29 C30 C31 N11 -0.5(4)
C4 C5 N1 C1 -2.0(6)
C4 C5 N1 Ru1 179.4(3)
C2 C1 N1 C5 2.4(6)
C2 C1 N1 Ru1 -179.0(3)
C2 C3 N2 C7 174.8(4)
C4 C3 N2 C7 -4.5(6)
C2 C3 N2 C6 0.3(6)
C4 C3 N2 C6 -178.9(4)
C11 C12 N3 C8 -1.6(6)
C11 C12 N3 Ru1 -174.3(3)
C9 C8 N3 C12 1.5(6)
C9 C8 N3 Ru1 174.2(3)
C9 C10 N4 C14 176.7(4)
C11 C10 N4 C14 -3.5(6)
C9 C10 N4 C13 -1.6(6)
C11 C10 N4 C13 178.2(4)
C18 C19 N5 C15 6.4(5)
C18 C19 N5 Ru1 -168.9(3)
C16 C15 N5 C19 -7.2(5)
C16 C15 N5 Ru1 168.5(3)
C18 C17 N6 C21 -4.2(6)
C16 C17 N6 C21 177.5(4)
C18 C17 N6 C20 -171.7(4)
C16 C17 N6 C20 10.0(6)
C24 C25 N7 N8 0.1(4)
C24 C25 N7 C22 173.9(4)
N11 C22 N7 C25 124.6(4)
N9 C22 N7 C25 -112.3(4)
N11 C22 N7 N8 -62.0(4)
N9 C22 N7 N8 61.1(4)
C24 C23 N8 N7 -0.1(4)
C24 C23 N8 Ru1 -173.3(3)
C25 N7 N8 C23 0.0(4)
C22 N7 N8 C23 -174.5(3)
C25 N7 N8 Ru1 174.9(2)
C22 N7 N8 Ru1 0.4(4)
C27 C28 N9 N10 1.2(4)
C27 C28 N9 C22 177.0(3)
N11 C22 N9 C28 -113.2(4)
N7 C22 N9 C28 124.3(4)
N11 C22 N9 N10 62.4(4)
N7 C22 N9 N10 -60.2(4)
C27 C26 N10 N9 0.8(4)
C27 C26 N10 Ru1 -173.0(3)
C28 N9 N10 C26 -1.2(4)
C22 N9 N10 C26 -177.6(3)
C28 N9 N10 Ru1 173.9(2)
C22 N9 N10 Ru1 -2.4(4)
C30 C31 N11 N12 0.6(4)
C30 C31 N11 C22 177.8(3)
N7 C22 N11 C31 -113.9(4)
N9 C22 N11 C31 123.2(4)
N7 C22 N11 N12 63.2(4)
N9 C22 N11 N12 -59.8(4)
C30 C29 N12 N11 0.0(4)
C30 C29 N12 Ru1 -174.8(3)
C31 N11 N12 C29 -0.4(4)
C22 N11 N12 C29 -177.9(3)
C31 N11 N12 Ru1 175.7(2)
C22 N11 N12 Ru1 -1.8(4)
C32 C33 O1 C34 -178.8(5)
C35 C34 O1 C33 -178.8(4)
C26 N10 Ru1 N12 131.7(4)
N9 N10 Ru1 N12 -41.4(3)
C26 N10 Ru1 N8 -141.7(4)
N9 N10 Ru1 N8 45.1(3)
C26 N10 Ru1 N3 -54.0(4)
N9 N10 Ru1 N3 132.9(3)
C26 N10 Ru1 N5 40.1(4)
N9 N10 Ru1 N5 -133.0(3)
C26 N10 Ru1 N1 116.1(13)
N9 N10 Ru1 N1 -57.1(15)
C29 N12 Ru1 N10 -142.1(4)
N11 N12 Ru1 N10 43.5(2)
C29 N12 Ru1 N8 132.4(4)
N11 N12 Ru1 N8 -42.0(2)
C29 N12 Ru1 N3 123.9(12)
N11 N12 Ru1 N3 -50.5(13)
C29 N12 Ru1 N5 -55.1(4)
N11 N12 Ru1 N5 130.4(2)
C29 N12 Ru1 N1 36.5(4)
N11 N12 Ru1 N1 -137.9(3)
C23 N8 Ru1 N10 128.6(4)
N7 N8 Ru1 N10 -44.0(2)
C23 N8 Ru1 N12 -144.6(4)
N7 N8 Ru1 N12 42.8(2)
C23 N8 Ru1 N3 34.5(4)
N7 N8 Ru1 N3 -138.1(3)
C23 N8 Ru1 N5 142.0(8)
N7 N8 Ru1 N5 -30.6(10)
C23 N8 Ru1 N1 -56.5(4)
N7 N8 Ru1 N1 131.0(2)
C12 N3 Ru1 N10 -26.3(3)
C8 N3 Ru1 N10 161.6(3)
C12 N3 Ru1 N12 67.3(13)
C8 N3 Ru1 N12 -104.8(12)
C12 N3 Ru1 N8 58.9(3)
C8 N3 Ru1 N8 -113.2(3)
C12 N3 Ru1 N5 -113.6(3)
C8 N3 Ru1 N5 74.2(3)
C12 N3 Ru1 N1 154.6(3)
C8 N3 Ru1 N1 -17.6(3)
C19 N5 Ru1 N10 -123.4(3)
C15 N5 Ru1 N10 61.5(3)
C19 N5 Ru1 N12 150.2(3)
C15 N5 Ru1 N12 -24.9(3)
C19 N5 Ru1 N8 -136.8(8)
C15 N5 Ru1 N8 48.1(10)
C19 N5 Ru1 N3 -29.7(3)
C15 N5 Ru1 N3 155.2(3)
C19 N5 Ru1 N1 61.6(3)
C15 N5 Ru1 N1 -113.5(3)
C5 N1 Ru1 N10 119.0(13)
C1 N1 Ru1 N10 -59.5(15)
C5 N1 Ru1 N12 103.4(3)
C1 N1 Ru1 N12 -75.1(3)
C5 N1 Ru1 N8 17.2(3)
C1 N1 Ru1 N8 -161.2(3)
C5 N1 Ru1 N3 -71.0(3)
C1 N1 Ru1 N3 110.6(3)
C5 N1 Ru1 N5 -165.2(3)
C1 N1 Ru1 N5 16.3(3)
